data_7019835
loop_
_publ_author_name
'Castillo, Ivan'
'Ugalde-Sald\'ivar, V\'ictor M'
'Rodr\'iguez Solano, Laura A'
'S\'anchez Egu\'ia, Brenda N'
'Zeglio, Erica'
'Nordlander, Ebbe'

_publ_section_title
;
 Structural, spectroscopic, and electrochemical properties of tri- and
 tetradentate N(3) and N(3)S copper complexes with mixed
 benzimidazole/thioether donors.
;
_journal_issue 31
_journal_name_full 'Dalton transactions (Cambridge, England : 2003)'
_journal_page_first 9394
_journal_page_last 9404
_journal_paper_doi 10.1039/c2dt30756a
_journal_volume 41
_journal_year 2012
_chemical_formula_moiety 'C28 H31 Cl Cu N5 S, Cl O4 '
_chemical_formula_sum 'C28 H31 Cl2 Cu N5 O4 S'
_chemical_formula_weight 668.08
_chemical_melting_point 547.5(15)
_chemical_name_systematic
;
?
;
_space_group_IT_number 2
_symmetry_cell_setting triclinic
_symmetry_space_group_name_Hall '-P 1'
_symmetry_space_group_name_H-M 'P -1'
_atom_sites_solution_hydrogens geom
_atom_sites_solution_primary direct
_atom_sites_solution_secondary difmap
_audit_creation_method SHELXL-97
_cell_angle_alpha 66.608(2)
_cell_angle_beta 70.800(2)
_cell_angle_gamma 71.327(2)
_cell_formula_units_Z 2
_cell_length_a 11.3107(15)
_cell_length_b 11.6824(16)
_cell_length_c 13.0796(17)
_cell_measurement_reflns_used 7373
_cell_measurement_temperature 298(2)
_cell_measurement_theta_max 25.36
_cell_measurement_theta_min 2.44
_cell_volume 1461.7(3)
_computing_structure_refinement 'SHELXL-97 (Sheldrick, 2008)'
_computing_structure_solution 'SHELXS-97 (Sheldrick, 2008)'
_diffrn_ambient_temperature 298(2)
_diffrn_detector_area_resol_mean 0.661
_diffrn_measured_fraction_theta_full 0.999
_diffrn_measured_fraction_theta_max 0.999
_diffrn_measurement_device_type 'Bruker Smart Apex CCD diffractometer 01-670'
_diffrn_measurement_method \w-scans
_diffrn_radiation_monochromator graphite
_diffrn_radiation_source 'fine-focus sealed tube'
_diffrn_radiation_type MoK\a
_diffrn_radiation_wavelength 0.71073
_diffrn_reflns_av_R_equivalents 0.0281
_diffrn_reflns_av_sigmaI/netI 0.0316
_diffrn_reflns_limit_h_max 13
_diffrn_reflns_limit_h_min -13
_diffrn_reflns_limit_k_max 14
_diffrn_reflns_limit_k_min -14
_diffrn_reflns_limit_l_max 15
_diffrn_reflns_limit_l_min -15
_diffrn_reflns_number 15924
_diffrn_reflns_theta_full 25.37
_diffrn_reflns_theta_max 25.37
_diffrn_reflns_theta_min 1.95
_diffrn_standards_decay_% 0
_exptl_absorpt_coefficient_mu 1.045
_exptl_absorpt_correction_T_max 0.9349
_exptl_absorpt_correction_T_min 0.7498
_exptl_absorpt_correction_type multi-scan
_exptl_absorpt_process_details '(Sheldrick, 2008)'
_exptl_crystal_colour green
_exptl_crystal_density_diffrn 1.518
_exptl_crystal_density_method 'not measured'
_exptl_crystal_description prism
_exptl_crystal_F_000 690
_exptl_crystal_size_max 0.314
_exptl_crystal_size_mid 0.098
_exptl_crystal_size_min 0.058
_refine_diff_density_max 0.434
_refine_diff_density_min -0.255
_refine_diff_density_rms 0.058
_refine_ls_extinction_method none
_refine_ls_goodness_of_fit_ref 1.018
_refine_ls_hydrogen_treatment noref
_refine_ls_matrix_type full
_refine_ls_number_parameters 402
_refine_ls_number_reflns 5363
_refine_ls_number_restraints 81
_refine_ls_restrained_S_all 1.146
_refine_ls_R_factor_all 0.0473
_refine_ls_R_factor_gt 0.0372
_refine_ls_shift/su_max 0.000
_refine_ls_shift/su_mean 0.000
_refine_ls_structure_factor_coef Fsqd
_refine_ls_weighting_details 'calc w=1/[\s^2^(Fo^2^)+(0.0562P)^2^+0.3456P] where P=(Fo^2^+2Fc^2^)/3'
_refine_ls_weighting_scheme calc
_refine_ls_wR_factor_gt 0.0931
_refine_ls_wR_factor_ref 0.0990
_reflns_number_gt 4420
_reflns_number_total 5363
_reflns_threshold_expression >2sigma(I)
_cod_data_source_file c2dt30756a.txt
_cod_data_source_block 359CPI11
_cod_depositor_comments
;
The following automatic conversions were performed:

'_chemical_melting_point' value '546-549' was changed to '547.5(15)'
- the average value was taken and precision was
estimated.

'_symmetry_cell_setting' value 'Triclinic' changed to
'triclinic' according to
/home/saulius/struct/CIF-dictionaries/cif_core.dic dictionary named
'cif_core.dic' version 2.4.1 from 2010-06-29.

Automatic conversion script
Id: cif_fix_values 1891 2012-01-12 08:04:46Z andrius 
;
_cod_database_code 7019835

loop_
_symmetry_equiv_pos_as_xyz
'x, y, z'
'-x, -y, -z'

loop_
_atom_site_label
_atom_site_type_symbol
_atom_site_fract_x
_atom_site_fract_y
_atom_site_fract_z
_atom_site_U_iso_or_equiv
_atom_site_adp_type
_atom_site_occupancy
_atom_site_symmetry_multiplicity
_atom_site_calc_flag
_atom_site_refinement_flags
_atom_site_disorder_assembly
_atom_site_disorder_group
Cu1 Cu 0.32751(3) 0.04057(3) 0.46826(3) 0.04042(13) Uani 1 1 d . . .
Cl1 Cl 0.49062(7) -0.10135(8) 0.40140(7) 0.0545(2) Uani 1 1 d . . .
S1 S 0.13586(7) 0.08010(7) 0.36677(6) 0.04520(19) Uani 1 1 d . . .
N1 N 0.3805(2) 0.1973(2) 0.3588(2) 0.0425(5) Uani 1 1 d . . .
C2 C 0.3378(3) 0.2949(3) 0.3977(2) 0.0423(7) Uani 1 1 d . . .
N3 N 0.3912(2) 0.3946(2) 0.3282(2) 0.0499(6) Uani 1 1 d . . .
C4 C 0.5530(3) 0.4276(4) 0.1376(3) 0.0629(9) Uani 1 1 d . . .
H4 H 0.5576 0.5101 0.1257 0.075 Uiso 1 1 calc R . .
C5 C 0.6222(3) 0.3657(4) 0.0605(3) 0.0684(10) Uani 1 1 d . . .
H5 H 0.6757 0.4073 -0.0060 0.082 Uiso 1 1 calc R . .
C6 C 0.6154(3) 0.2421(4) 0.0778(3) 0.0645(10) Uani 1 1 d . . .
H6 H 0.6642 0.2038 0.0225 0.077 Uiso 1 1 calc R . .
C7 C 0.5383(3) 0.1752(3) 0.1746(3) 0.0551(8) Uani 1 1 d . . .
H7 H 0.5338 0.0928 0.1856 0.066 Uiso 1 1 calc R . .
C8 C 0.4681(3) 0.2358(3) 0.2547(2) 0.0452(7) Uani 1 1 d . . .
C9 C 0.4748(3) 0.3603(3) 0.2355(3) 0.0489(7) Uani 1 1 d . . .
C10 C 0.2403(3) 0.2902(3) 0.5080(3) 0.0460(7) Uani 1 1 d . . .
H10A H 0.2792 0.2890 0.5644 0.055 Uiso 1 1 calc R . .
H10B H 0.1707 0.3651 0.4966 0.055 Uiso 1 1 calc R . .
N11 N 0.2529(2) -0.0814(2) 0.61082(19) 0.0409(5) Uani 1 1 d . . .
C12 C 0.1860(3) -0.0310(3) 0.6923(2) 0.0403(6) Uani 1 1 d . . .
N13 N 0.1289(2) -0.1148(2) 0.78623(19) 0.0439(6) Uani 1 1 d . . .
C14 C 0.1262(3) -0.3454(3) 0.8295(3) 0.0568(8) Uani 1 1 d . . .
H14 H 0.0746 -0.3593 0.9033 0.068 Uiso 1 1 calc R . .
C15 C 0.1729(3) -0.4387(3) 0.7787(3) 0.0624(9) Uani 1 1 d . . .
H15 H 0.1514 -0.5179 0.8190 0.075 Uiso 1 1 calc R . .
C16 C 0.2513(4) -0.4188(3) 0.6692(3) 0.0626(9) Uani 1 1 d . . .
H16 H 0.2811 -0.4852 0.6386 0.075 Uiso 1 1 calc R . .
C17 C 0.2864(3) -0.3035(3) 0.6041(3) 0.0532(8) Uani 1 1 d . . .
H17 H 0.3393 -0.2908 0.5308 0.064 Uiso 1 1 calc R . .
C18 C 0.2385(3) -0.2075(3) 0.6537(3) 0.0442(7) Uani 1 1 d . . .
C19 C 0.1607(3) -0.2287(3) 0.7638(3) 0.0456(7) Uani 1 1 d . . .
C20 C 0.1791(3) 0.1048(3) 0.6740(2) 0.0449(7) Uani 1 1 d . . .
H20A H 0.2486 0.1117 0.6977 0.054 Uiso 1 1 calc R . .
H20B H 0.0982 0.1410 0.7176 0.054 Uiso 1 1 calc R . .
N21 N 0.1901(2) 0.1724(2) 0.54886(19) 0.0389(5) Uani 1 1 d . . .
C22 C 0.3669(4) 0.5172(3) 0.3451(4) 0.0739(11) Uani 1 1 d . . .
H22A H 0.2972 0.5215 0.4105 0.111 Uiso 1 1 calc R . .
H22B H 0.3451 0.5855 0.2784 0.111 Uiso 1 1 calc R . .
H22C H 0.4426 0.5253 0.3575 0.111 Uiso 1 1 calc R . .
C23 C 0.0501(3) -0.0926(4) 0.8932(3) 0.0599(9) Uani 1 1 d . . .
H23A H 0.1004 -0.1293 0.9497 0.090 Uiso 1 1 calc R . .
H23B H -0.0222 -0.1316 0.9200 0.090 Uiso 1 1 calc R . .
H23C H 0.0203 -0.0023 0.8801 0.090 Uiso 1 1 calc R . .
C24 C 0.2057(3) 0.1242(3) 0.2177(2) 0.0416(6) Uani 1 1 d . . .
C25 C 0.2639(3) 0.0244(3) 0.1714(3) 0.0462(7) Uani 1 1 d . . .
C26 C 0.3180(3) 0.0566(3) 0.0549(3) 0.0557(8) Uani 1 1 d . . .
H26 H 0.3575 -0.0089 0.0234 0.067 Uiso 1 1 calc R . .
C27 C 0.3161(3) 0.1813(3) -0.0171(3) 0.0556(8) Uani 1 1 d . . .
C28 C 0.2592(3) 0.2767(3) 0.0314(3) 0.0551(8) Uani 1 1 d . . .
H28 H 0.2584 0.3613 -0.0147 0.066 Uiso 1 1 calc R . .
C29 C 0.2036(3) 0.2496(3) 0.1467(3) 0.0490(7) Uani 1 1 d . . .
H29 H 0.1643 0.3159 0.1772 0.059 Uiso 1 1 calc R . .
C30 C 0.2668(3) -0.1130(3) 0.2448(3) 0.0607(9) Uani 1 1 d . . .
H30A H 0.3137 -0.1672 0.1988 0.091 Uiso 1 1 calc R . .
H30B H 0.1806 -0.1257 0.2768 0.091 Uiso 1 1 calc R . .
H30C H 0.3078 -0.1337 0.3055 0.091 Uiso 1 1 calc R . .
C31 C 0.3727(4) 0.2114(4) -0.1442(3) 0.0806(12) Uani 1 1 d . . .
H31A H 0.3047 0.2449 -0.1839 0.121 Uiso 1 1 calc R . .
H31B H 0.4256 0.1348 -0.1597 0.121 Uiso 1 1 calc R . .
H31C H 0.4237 0.2736 -0.1698 0.121 Uiso 1 1 calc R . .
C32 C 0.0707(3) 0.2288(3) 0.3982(3) 0.0480(7) Uani 1 1 d . . .
H32A H 0.1254 0.2889 0.3504 0.058 Uiso 1 1 calc R . .
H32B H -0.0141 0.2664 0.3830 0.058 Uiso 1 1 calc R . .
C33 C 0.0636(3) 0.2002(3) 0.5232(2) 0.0455(7) Uani 1 1 d . . .
H33A H 0.0085 0.2728 0.5463 0.055 Uiso 1 1 calc R . .
H33B H 0.0244 0.1273 0.5684 0.055 Uiso 1 1 calc R . .
Cl2 Cl 0.05741(8) 0.62403(8) 0.21987(8) 0.0594(2) Uani 1 1 d D . .
O2 O 0.1137(3) 0.7272(3) 0.1902(3) 0.1076(11) Uani 1 1 d D A .
O3 O 0.1164(7) 0.5447(6) 0.1577(6) 0.118(3) Uani 0.662(8) 1 d PDU A 1
O4 O 0.0496(9) 0.5569(6) 0.3369(4) 0.143(3) Uani 0.662(8) 1 d PDU A 1
O5 O -0.0708(5) 0.6791(5) 0.2090(8) 0.128(3) Uani 0.662(8) 1 d PDU A 1
O3B O -0.0341(12) 0.6038(11) 0.3155(9) 0.114(5) Uani 0.338(8) 1 d PDU A 2
O4B O 0.0107(15) 0.6450(12) 0.1242(8) 0.127(5) Uani 0.338(8) 1 d PDU A 2
O5B O 0.1600(9) 0.5157(7) 0.2241(14) 0.131(6) Uani 0.338(8) 1 d PDU A 2

loop_
_atom_site_aniso_label
_atom_site_aniso_U_11
_atom_site_aniso_U_22
_atom_site_aniso_U_33
_atom_site_aniso_U_23
_atom_site_aniso_U_13
_atom_site_aniso_U_12
Cu1 0.0368(2) 0.0401(2) 0.0370(2) -0.01355(15) -0.00089(14) -0.00566(14)
Cl1 0.0440(4) 0.0576(5) 0.0521(5) -0.0250(4) -0.0027(3) 0.0019(3)
S1 0.0463(4) 0.0458(4) 0.0433(4) -0.0163(3) -0.0076(3) -0.0105(3)
N1 0.0406(13) 0.0467(14) 0.0372(13) -0.0127(11) -0.0037(10) -0.0126(11)
C2 0.0398(15) 0.0417(16) 0.0432(16) -0.0104(13) -0.0115(13) -0.0087(12)
N3 0.0486(14) 0.0455(14) 0.0529(16) -0.0099(12) -0.0112(12) -0.0150(12)
C4 0.054(2) 0.071(2) 0.054(2) 0.0014(18) -0.0132(17) -0.0290(17)
C5 0.052(2) 0.094(3) 0.0436(19) 0.0020(19) -0.0081(16) -0.029(2)
C6 0.0462(18) 0.096(3) 0.0418(18) -0.0180(19) -0.0024(15) -0.0174(18)
C7 0.0467(17) 0.072(2) 0.0425(18) -0.0186(16) -0.0043(14) -0.0136(16)
C8 0.0341(14) 0.0591(18) 0.0387(16) -0.0110(14) -0.0078(12) -0.0122(13)
C9 0.0400(16) 0.0565(19) 0.0458(18) -0.0053(15) -0.0121(13) -0.0172(14)
C10 0.0479(16) 0.0406(15) 0.0493(18) -0.0196(14) -0.0070(14) -0.0077(13)
N11 0.0408(13) 0.0392(13) 0.0372(13) -0.0122(10) -0.0057(10) -0.0057(10)
C12 0.0356(14) 0.0472(16) 0.0341(15) -0.0113(13) -0.0071(12) -0.0074(12)
N13 0.0402(13) 0.0517(15) 0.0344(13) -0.0096(11) -0.0074(10) -0.0101(11)
C14 0.0524(18) 0.058(2) 0.053(2) 0.0032(16) -0.0217(15) -0.0198(16)
C15 0.068(2) 0.0454(19) 0.072(2) 0.0019(17) -0.034(2) -0.0181(17)
C16 0.071(2) 0.0444(18) 0.077(3) -0.0153(17) -0.036(2) -0.0043(16)
C17 0.0570(19) 0.0440(17) 0.058(2) -0.0170(15) -0.0186(16) -0.0049(14)
C18 0.0417(15) 0.0425(16) 0.0443(17) -0.0079(13) -0.0152(13) -0.0064(12)
C19 0.0409(15) 0.0481(17) 0.0442(17) -0.0065(14) -0.0172(13) -0.0085(13)
C20 0.0468(16) 0.0496(17) 0.0353(15) -0.0178(13) -0.0025(13) -0.0089(13)
N21 0.0358(12) 0.0419(13) 0.0359(12) -0.0149(10) -0.0027(10) -0.0074(10)
C22 0.080(3) 0.048(2) 0.095(3) -0.022(2) -0.016(2) -0.0217(18)
C23 0.0548(19) 0.079(2) 0.0353(17) -0.0162(16) 0.0025(14) -0.0170(17)
C24 0.0364(14) 0.0476(16) 0.0446(16) -0.0182(13) -0.0123(12) -0.0071(12)
C25 0.0405(15) 0.0494(17) 0.0537(19) -0.0208(15) -0.0130(14) -0.0090(13)
C26 0.0480(17) 0.064(2) 0.060(2) -0.0349(18) -0.0076(15) -0.0052(15)
C27 0.0495(18) 0.068(2) 0.0453(18) -0.0200(17) -0.0093(14) -0.0078(16)
C28 0.0557(19) 0.0540(19) 0.0473(19) -0.0107(15) -0.0125(15) -0.0082(15)
C29 0.0513(17) 0.0462(17) 0.0480(18) -0.0185(14) -0.0123(14) -0.0038(14)
C30 0.066(2) 0.0501(19) 0.071(2) -0.0292(17) -0.0081(18) -0.0141(16)
C31 0.085(3) 0.088(3) 0.050(2) -0.024(2) -0.0015(19) -0.007(2)
C32 0.0437(16) 0.0500(17) 0.0514(18) -0.0232(15) -0.0146(14) 0.0005(13)
C33 0.0355(14) 0.0533(17) 0.0449(17) -0.0228(14) -0.0033(12) -0.0037(13)
Cl2 0.0586(5) 0.0495(4) 0.0722(6) -0.0263(4) -0.0090(4) -0.0125(4)
O2 0.109(2) 0.084(2) 0.147(3) -0.050(2) -0.010(2) -0.0482(19)
O3 0.129(6) 0.085(4) 0.129(6) -0.077(4) 0.061(4) -0.048(4)
O4 0.175(8) 0.127(6) 0.090(4) -0.017(4) -0.024(5) -0.017(5)
O5 0.093(4) 0.105(4) 0.237(8) -0.102(5) -0.076(5) 0.012(3)
O3B 0.123(9) 0.115(8) 0.101(8) -0.082(7) 0.069(7) -0.062(7)
O4B 0.163(10) 0.145(10) 0.095(7) 0.015(7) -0.069(7) -0.090(8)
O5B 0.091(7) 0.052(5) 0.195(14) -0.016(8) -0.026(8) 0.016(5)

loop_
_atom_type_symbol
_atom_type_description
_atom_type_scat_dispersion_real
_atom_type_scat_dispersion_imag
_atom_type_scat_source
C C 0.0033 0.0016 'International Tables Vol C Tables 4.2.6.8 and 6.1.1.4'
H H 0.0000 0.0000 'International Tables Vol C Tables 4.2.6.8 and 6.1.1.4'
N N 0.0061 0.0033 'International Tables Vol C Tables 4.2.6.8 and 6.1.1.4'
O O 0.0106 0.0060 'International Tables Vol C Tables 4.2.6.8 and 6.1.1.4'
S S 0.1246 0.1234 'International Tables Vol C Tables 4.2.6.8 and 6.1.1.4'
Cl Cl 0.1484 0.1585 'International Tables Vol C Tables 4.2.6.8 and 6.1.1.4'
Cu Cu 0.3201 1.2651 'International Tables Vol C Tables 4.2.6.8 and 6.1.1.4'

loop_
_geom_angle_atom_site_label_1
_geom_angle_atom_site_label_2
_geom_angle_atom_site_label_3
_geom_angle
N1 Cu1 N11 160.98(10)
N1 Cu1 N21 81.82(9)
N11 Cu1 N21 80.76(9)
N1 Cu1 Cl1 98.50(7)
N11 Cu1 Cl1 97.54(7)
N21 Cu1 Cl1 171.12(7)
N1 Cu1 S1 92.18(7)
N11 Cu1 S1 93.30(7)
N21 Cu1 S1 83.22(6)
Cl1 Cu1 S1 105.61(3)
C24 S1 C32 105.41(14)
C24 S1 Cu1 105.47(9)
C32 S1 Cu1 86.82(10)
C2 N1 C8 106.1(2)
C2 N1 Cu1 114.18(19)
C8 N1 Cu1 138.8(2)
N1 C2 N3 112.8(3)
N1 C2 C10 121.8(2)
N3 C2 C10 125.4(3)
C2 N3 C9 107.0(3)
C2 N3 C22 127.3(3)
C9 N3 C22 125.6(3)
C5 C4 C9 116.2(3)
C4 C5 C6 122.1(3)
C7 C6 C5 121.8(3)
C6 C7 C8 117.0(3)
C7 C8 N1 131.6(3)
C7 C8 C9 120.5(3)
N1 C8 C9 107.8(3)
N3 C9 C4 131.4(3)
N3 C9 C8 106.4(3)
C4 C9 C8 122.3(3)
N21 C10 C2 108.5(2)
C12 N11 C18 106.1(2)
C12 N11 Cu1 113.88(19)
C18 N11 Cu1 139.8(2)
N11 C12 N13 112.5(3)
N11 C12 C20 120.2(2)
N13 C12 C20 127.3(3)
C12 N13 C19 107.0(2)
C12 N13 C23 127.2(3)
C19 N13 C23 125.8(3)
C15 C14 C19 116.0(3)
C14 C15 C16 122.1(3)
C17 C16 C15 122.1(3)
C16 C17 C18 116.5(3)
C17 C18 C19 120.9(3)
C17 C18 N11 130.8(3)
C19 C18 N11 108.2(3)
N13 C19 C18 106.3(3)
N13 C19 C14 131.4(3)
C18 C19 C14 122.4(3)
C12 C20 N21 105.8(2)
C33 N21 C10 111.8(2)
C33 N21 C20 109.0(2)
C10 N21 C20 112.3(2)
C33 N21 Cu1 110.43(16)
C10 N21 Cu1 108.06(16)
C20 N21 Cu1 104.99(16)
C29 C24 C25 119.7(3)
C29 C24 S1 123.7(2)
C25 C24 S1 116.6(2)
C26 C25 C24 117.6(3)
C26 C25 C30 120.8(3)
C24 C25 C30 121.6(3)
C27 C26 C25 123.3(3)
C28 C27 C26 117.5(3)
C28 C27 C31 121.3(3)
C26 C27 C31 121.2(3)
C27 C28 C29 121.4(3)
C28 C29 C24 120.5(3)
C33 C32 S1 108.1(2)
N21 C33 C32 113.7(2)
O3 Cl2 O2 115.4(3)
O3 Cl2 O4 110.7(4)
O2 Cl2 O4 107.9(3)
O3B Cl2 O5B 111.2(5)
O3 Cl2 O5 110.9(4)
O2 Cl2 O5 105.6(3)
O4 Cl2 O5 105.7(4)
O3B Cl2 O4B 110.8(5)
O5B Cl2 O4B 105.6(5)

loop_
_geom_bond_atom_site_label_1
_geom_bond_atom_site_label_2
_geom_bond_distance
Cu1 N1 1.954(2)
Cu1 N11 1.961(2)
Cu1 N21 2.140(2)
Cu1 Cl1 2.2469(8)
Cu1 S1 2.7275(9)
S1 C24 1.772(3)
S1 C32 1.811(3)
N1 C2 1.318(4)
N1 C8 1.397(4)
C2 N3 1.340(4)
C2 C10 1.493(4)
N3 C9 1.383(4)
N3 C22 1.462(4)
C4 C5 1.360(5)
C4 C9 1.393(4)
C5 C6 1.394(5)
C6 C7 1.378(4)
C7 C8 1.382(4)
C8 C9 1.398(4)
C10 N21 1.488(4)
N11 C12 1.318(3)
N11 C18 1.396(4)
C12 N13 1.346(3)
C12 C20 1.487(4)
N13 C19 1.386(4)
N13 C23 1.462(4)
C14 C15 1.373(5)
C14 C19 1.393(4)
C15 C16 1.387(5)
C16 C17 1.381(5)
C17 C18 1.390(4)
C18 C19 1.390(4)
C20 N21 1.491(3)
N21 C33 1.483(3)
C24 C29 1.386(4)
C24 C25 1.402(4)
C25 C26 1.385(4)
C25 C30 1.504(4)
C26 C27 1.382(5)
C27 C28 1.375(5)
C27 C31 1.509(5)
C28 C29 1.377(4)
C32 C33 1.512(4)
Cl2 O3B 1.328(6)
Cl2 O3 1.346(4)
Cl2 O2 1.402(3)
Cl2 O4 1.403(5)
Cl2 O5B 1.413(6)
Cl2 O5 1.415(4)
Cl2 O4B 1.420(6)
